data_1575523
loop_
_publ_author_name
'G Jafari, Mehrafshan'
'Fehn, Dominik'
'Sandoval-Pauker, Christian'
'Gau, Michael R.'
'Meyer, Karsten'
'Pinter, Balazs'
'Mindiola, Daniel J.'
'Reinholdt, Anders'

_publ_section_title
;
 A titanium redox-switch enables reversible C-C bond forming and splitting
 reactions.
;
_journal_issue 38
_journal_name_full 'Chemical science'
_journal_page_first 17714
_journal_page_last 17724
_journal_paper_doi 10.1039/d5sc04824a
_journal_volume 16
_journal_year 2025
_chemical_formula_moiety 'C57 H85 B N10 V'
_chemical_formula_sum 'C57 H85 B N10 V'
_chemical_formula_weight 972.09
_space_group_crystal_system triclinic
_space_group_IT_number 2
_space_group_name_Hall '-P 1'
_space_group_name_H-M_alt 'P -1'
_atom_sites_solution_hydrogens geom
_atom_sites_solution_primary dual
_audit_creation_date 2021-11-29
_audit_creation_method
;
Olex2 1.5
(compiled 2021.08.20 svn.r13c46975 for OlexSys, GUI svn.r6396)
;
_audit_update_record
;
2025-04-21 deposited with the CCDC.	2025-08-22 downloaded from the CCDC.
;
_cell_angle_alpha 104.5687(18)
_cell_angle_beta 90.2187(18)
_cell_angle_gamma 118.154(2)
_cell_formula_units_Z 2
_cell_length_a 11.9108(2)
_cell_length_b 12.6051(2)
_cell_length_c 24.0379(5)
_cell_measurement_reflns_used 31568
_cell_measurement_temperature 100
_cell_measurement_theta_max 28.2710
_cell_measurement_theta_min 1.7980
_cell_volume 3047.76(12)
_computing_cell_refinement 'CrysAlisPro 1.171.41.115a (Rigaku OD, 2021)'
_computing_data_collection 'CrysAlisPro 1.171.41.115a (Rigaku OD, 2021)'
_computing_data_reduction 'CrysAlisPro 1.171.41.115a (Rigaku OD, 2021)'
_computing_molecular_graphics 'ORTEP-3 (Farrugia, 2012)'
_computing_publication_material 'Olex2 1.5 (Dolomanov et al., 2009)'
_computing_structure_refinement 'SHELXL (Sheldrick, 2015)'
_computing_structure_solution 'SHELXT (Sheldrick, 2018)'
_diffrn_ambient_environment N~2~
_diffrn_ambient_temperature 100
_diffrn_detector 'HPC area detector'
_diffrn_detector_area_resol_mean 10.0000
_diffrn_detector_type HyPix-6000HE
_diffrn_measured_fraction_theta_full 0.999
_diffrn_measured_fraction_theta_max 0.999
_diffrn_measurement_details
;
List of Runs (angles in degrees, time in seconds):

  # Type    Start    End  Width  t~exp~   \w     \q     \k     \f   Frames
#--------------------------------------------------------------------------
  1  \w    -65.00  18.00   0.50   35.00    --    8.17 -37.00 -90.00  166
  2  \w    -63.00  23.00   0.50   35.00    --    8.17 -57.00-150.00  172
  3  \w    -14.00  81.00   0.50   35.00    --    8.17  77.00 -30.00  190
  4  \w    -81.00   5.00   0.50   35.00    --   -9.89 -57.00 150.00  172
  5  \w    -32.00  63.00   0.50   35.00    --   -9.89  77.00  30.00  190
  6  \w    -30.00  63.00   0.50   35.00    --   -9.89  71.00 -56.18  186
  7  \w    -22.00  63.00   0.50   35.00    --   -9.89  37.00 -60.00  170
  8  \w    -81.00  13.00   0.50   35.00    --   -9.89 -77.00 120.00  188
  9  \w    -81.00   5.00   0.50   35.00    --   -9.89 -57.00  30.00  172
 10  \w    -81.00   1.00   0.50   35.00    --   -9.89 -57.00 -90.00  164
;
_diffrn_measurement_device '\k-geometry diffractometer'
_diffrn_measurement_device_type 'Rigaku XtaLAB Synergy-S'
_diffrn_measurement_method '\w scans'
_diffrn_orient_matrix_type 'CrysAlisPro convention (1999,Acta A55,543-557)'
_diffrn_orient_matrix_UB_11 -0.0354037000
_diffrn_orient_matrix_UB_12 -0.0233491000
_diffrn_orient_matrix_UB_13 -0.0281595000
_diffrn_orient_matrix_UB_21 0.0495112000
_diffrn_orient_matrix_UB_22 -0.0102166000
_diffrn_orient_matrix_UB_23 -0.0121019000
_diffrn_orient_matrix_UB_31 -0.0308732000
_diffrn_orient_matrix_UB_32 -0.0615647000
_diffrn_orient_matrix_UB_33 0.0031075000
_diffrn_radiation_monochromator mirror
_diffrn_radiation_probe x-ray
_diffrn_radiation_type 'Mo K\a'
_diffrn_radiation_wavelength 0.71073
_diffrn_reflns_av_R_equivalents 0.0545
_diffrn_reflns_av_unetI/netI 0.0357
_diffrn_reflns_Laue_measured_fraction_full 0.999
_diffrn_reflns_Laue_measured_fraction_max 0.999
_diffrn_reflns_limit_h_max 15
_diffrn_reflns_limit_h_min -15
_diffrn_reflns_limit_k_max 16
_diffrn_reflns_limit_k_min -16
_diffrn_reflns_limit_l_max 32
_diffrn_reflns_limit_l_min -32
_diffrn_reflns_number 89248
_diffrn_reflns_point_group_measured_fraction_full 0.999
_diffrn_reflns_point_group_measured_fraction_max 0.999
_diffrn_reflns_theta_full 25.242
_diffrn_reflns_theta_max 28.282
_diffrn_reflns_theta_min 1.769
_diffrn_source 'micro-focus sealed X-ray tube'
_diffrn_source_type 'PhotonJet (Mo) X-ray Source'
_exptl_absorpt_coefficient_mu 0.204
_exptl_absorpt_correction_T_max 1.00000
_exptl_absorpt_correction_T_min 0.68677
_exptl_absorpt_correction_type multi-scan
_exptl_absorpt_process_details 'SCALE3 ABSPACK'
_exptl_crystal_colour colorless
_exptl_crystal_density_diffrn 1.059
_exptl_crystal_description plate
_exptl_crystal_F_000 1050
_exptl_crystal_size_max 0.33
_exptl_crystal_size_mid 0.23
_exptl_crystal_size_min 0.03
_refine_diff_density_max 1.241
_refine_diff_density_min -0.702
_refine_diff_density_rms 0.086
_refine_ls_extinction_method none
_refine_ls_goodness_of_fit_ref 1.099
_refine_ls_hydrogen_treatment constr
_refine_ls_matrix_type full
_refine_ls_number_parameters 733
_refine_ls_number_reflns 15113
_refine_ls_number_restraints 374
_refine_ls_restrained_S_all 1.089
_refine_ls_R_factor_all 0.0996
_refine_ls_R_factor_gt 0.0895
_refine_ls_shift/su_max 0.000
_refine_ls_shift/su_mean 0.000
_refine_ls_structure_factor_coef Fsqd
_refine_ls_weighting_details 'w=1/[\s^2^(Fo^2^)+(0.0819P)^2^+8.0792P] where P=(Fo^2^+2Fc^2^)/3'
_refine_ls_weighting_scheme calc
_refine_ls_wR_factor_gt 0.2370
_refine_ls_wR_factor_ref 0.2421
_reflns_number_gt 12958
_reflns_number_total 15113
_reflns_threshold_expression 'I > 2\s(I)'
_cod_data_source_file d5sc04824a2.cif
_cod_data_source_block 9875_cmpd6
_cod_depositor_comments 'Adding full bibliography for 1575521--1575523.cif.'
_cod_original_cell_volume 3047.78(12)
_cod_database_code 1575523
_shelx_shelxl_version_number 2018/3
_shelx_estimated_absorpt_t_max 0.994
_shelx_estimated_absorpt_t_min 0.936
_olex2_submission_special_instructions 'No special instructions were received'
_oxdiff_exptl_absorpt_empirical_details
;
Empirical correction (ABSPACK) includes:
- Absorption correction using spherical harmonics
- Frame scaling
;
_oxdiff_exptl_absorpt_empirical_full_max 1.353
_oxdiff_exptl_absorpt_empirical_full_min 0.602

loop_
_space_group_symop_operation_xyz
'x, y, z'
'-x, -y, -z'

loop_
_atom_site_label
_atom_site_type_symbol
_atom_site_fract_x
_atom_site_fract_y
_atom_site_fract_z
_atom_site_U_iso_or_equiv
_atom_site_adp_type
_atom_site_occupancy
_atom_site_site_symmetry_order
_atom_site_calc_flag
_atom_site_refinement_flags_posn
_atom_site_refinement_flags_adp
_atom_site_refinement_flags_occupancy
_atom_site_disorder_assembly
_atom_site_disorder_group
V1 V 0.30691(5) 0.76005(5) 0.80508(2) 0.02104(13) Uani 1 1 d . . . . .
N1 N 0.3289(3) 0.7189(2) 0.88918(11) 0.0262(5) Uani 1 1 d . . . . .
N2 N 0.3134(3) 0.8034(2) 0.93306(11) 0.0254(5) Uani 1 1 d . . . . .
N3 N 0.3306(2) 0.9562(2) 0.84536(11) 0.0230(5) Uani 1 1 d . . . . .
N4 N 0.2842(2) 0.9639(2) 0.89817(11) 0.0237(5) Uani 1 1 d . . . . .
N5 N 0.1015(2) 0.6927(2) 0.82185(11) 0.0244(5) Uani 1 1 d . . . . .
N6 N 0.0993(2) 0.7445(2) 0.87972(11) 0.0252(5) Uani 1 1 d . . . . .
N7 N 0.3086(3) 0.7776(3) 0.71943(14) 0.0396(7) Uani 1 1 d . . . . .
N8 N 0.3776(5) 0.7531(5) 0.62462(17) 0.0658(12) Uani 1 1 d . . . . .
N9 N 0.6246(3) 0.8875(3) 0.81486(13) 0.0291(6) Uani 1 1 d . . . . .
N10 N 0.2862(12) 0.5064(9) 0.7154(4) 0.0433(13) Uani 0.67 1 d D U P A 1
N10* N 0.293(2) 0.503(2) 0.7183(8) 0.046(2) Uani 0.33 1 d D U P A 2
C1 C 0.3708(3) 0.8165(3) 0.98485(14) 0.0315(7) Uani 1 1 d . . . . .
C2 C 0.4222(4) 0.7377(3) 0.97509(15) 0.0362(8) Uani 1 1 d . . . . .
H2 H 0.468983 0.727093 1.003341 0.043 Uiso 1 1 calc R U . . .
C3 C 0.3926(3) 0.6756(3) 0.91525(14) 0.0287(6) Uani 1 1 d . . . . .
C4 C 0.3717(4) 0.9019(4) 1.04042(15) 0.0395(8) Uani 1 1 d . . . . .
H4a H 0.403145 0.986296 1.036174 0.059 Uiso 1 1 calc R U . . .
H4b H 0.428275 0.905501 1.071357 0.059 Uiso 1 1 calc R U . . .
H4c H 0.284146 0.870354 1.050369 0.059 Uiso 1 1 calc R U . . .
C5 C 0.4130(3) 0.5650(3) 0.88563(15) 0.0322(7) Uani 1 1 d . . . . .
C6 C 0.4661(4) 0.5287(4) 0.93194(18) 0.0464(10) Uani 1 1 d . . . . .
H6a H 0.545016 0.602241 0.954690 0.070 Uiso 1 1 calc R U . . .
H6b H 0.485270 0.461819 0.912857 0.070 Uiso 1 1 calc R U . . .
H6c H 0.401917 0.498912 0.957747 0.070 Uiso 1 1 calc R U . . .
C7 C 0.5109(4) 0.5965(3) 0.84360(18) 0.0392(8) Uani 1 1 d . . . . .
H7a H 0.482324 0.622741 0.813834 0.059 Uiso 1 1 calc R U . . .
H7b H 0.518969 0.522215 0.825027 0.059 Uiso 1 1 calc R U . . .
H7c H 0.594530 0.664915 0.864839 0.059 Uiso 1 1 calc R U . . .
C8 C 0.2823(3) 0.4514(3) 0.85595(16) 0.0341(7) Uani 1 1 d . . . . .
H8a H 0.225703 0.427837 0.885283 0.051 Uiso 1 1 calc R U . . .
H8b H 0.294687 0.380674 0.835700 0.051 Uiso 1 1 calc R U . . .
H8c H 0.243176 0.473340 0.827920 0.051 Uiso 1 1 calc R U . . .
C9 C 0.2969(3) 1.0791(3) 0.92133(14) 0.0279(6) Uani 1 1 d . . . . .
C10 C 0.3525(3) 1.1483(3) 0.88350(14) 0.0274(6) Uani 1 1 d . . . . .
H10 H 0.374034 1.233222 0.888360 0.033 Uiso 1 1 calc R U . . .
C11 C 0.3715(3) 1.0695(3) 0.83621(14) 0.0258(6) Uani 1 1 d . . . . .
C12 C 0.2551(4) 1.1175(3) 0.97828(15) 0.0347(7) Uani 1 1 d . . . . .
H12a H 0.164965 1.056936 0.978006 0.052 Uiso 1 1 calc R U . . .
H12b H 0.264248 1.201163 0.984090 0.052 Uiso 1 1 calc R U . . .
H12c H 0.308978 1.119618 1.009916 0.052 Uiso 1 1 calc R U . . .
C13 C 0.4203(3) 1.1058(3) 0.78254(16) 0.0317(7) Uani 1 1 d . . . . .
C14 C 0.4762(4) 1.2476(4) 0.79347(19) 0.0428(9) Uani 1 1 d . . . . .
H14a H 0.409087 1.270302 0.803463 0.064 Uiso 1 1 calc R U . . .
H14b H 0.507603 1.270570 0.758342 0.064 Uiso 1 1 calc R U . . .
H14c H 0.547510 1.292622 0.825609 0.064 Uiso 1 1 calc R U . . .
C15 C 0.3086(4) 1.0375(4) 0.73200(15) 0.0371(8) Uani 1 1 d . . . . .
H15a H 0.272207 0.946522 0.724145 0.056 Uiso 1 1 calc R U . . .
H15b H 0.340493 1.062046 0.697227 0.056 Uiso 1 1 calc R U . . .
H15c H 0.241842 1.060474 0.742444 0.056 Uiso 1 1 calc R U . . .
C16 C 0.5292(3) 1.0768(4) 0.76572(18) 0.0372(8) Uani 1 1 d . . . . .
H16a H 0.601626 1.124549 0.797373 0.056 Uiso 1 1 calc R U . . .
H16b H 0.557421 1.100690 0.730385 0.056 Uiso 1 1 calc R U . . .
H16c H 0.497965 0.986769 0.758670 0.056 Uiso 1 1 calc R U . . .
C17 C -0.0237(3) 0.6971(3) 0.89138(15) 0.0325(7) Uani 1 1 d . . . . .
C18 C -0.1028(3) 0.6130(3) 0.84124(16) 0.0369(8) Uani 1 1 d . . . . .
H18 H -0.194009 0.564926 0.836126 0.044 Uiso 1 1 calc R U . . .
C19 C -0.0226(3) 0.6120(3) 0.79898(14) 0.0302(7) Uani 1 1 d . . . . .
C20 C -0.0590(4) 0.7321(4) 0.94989(18) 0.0446(9) Uani 1 1 d . . . . .
H20a H -0.011133 0.719553 0.978526 0.067 Uiso 1 1 calc R U . . .
H20b H -0.151561 0.679168 0.949186 0.067 Uiso 1 1 calc R U . . .
H20c H -0.037606 0.820473 0.960476 0.067 Uiso 1 1 calc R U . . .
C21 C -0.0688(3) 0.5305(4) 0.73592(16) 0.0433(9) Uani 1 1 d . . . . .
C22 C -0.2117(4) 0.4800(7) 0.7211(2) 0.082(2) Uani 1 1 d . . . . .
H22a H -0.230520 0.549695 0.730811 0.123 Uiso 1 1 calc R U . . .
H22b H -0.258794 0.421149 0.743343 0.123 Uiso 1 1 calc R U . . .
H22c H -0.238349 0.436314 0.679453 0.123 Uiso 1 1 calc R U . . .
C23 C -0.0518(7) 0.4146(6) 0.7303(3) 0.090(2) Uani 1 1 d . . . . .
H23a H -0.102078 0.368100 0.756629 0.135 Uiso 1 1 calc R U . . .
H23b H 0.039380 0.441792 0.740505 0.135 Uiso 1 1 calc R U . . .
H23c H -0.081754 0.360080 0.690232 0.135 Uiso 1 1 calc R U . . .
C24 C 0.0036(6) 0.5997(6) 0.6952(2) 0.090(2) Uani 1 1 d . . . . .
H24a H -0.017140 0.540874 0.656291 0.135 Uiso 1 1 calc R U . . .
H24b H 0.096109 0.640376 0.708384 0.135 Uiso 1 1 calc R U . . .
H24c H -0.020248 0.663634 0.693796 0.135 Uiso 1 1 calc R U . . .
C25 C 0.3387(4) 0.7669(4) 0.67407(19) 0.0470(9) Uani 1 1 d . . . . .
C26 C 0.3134(5) 0.7565(5) 0.57286(19) 0.0557(11) Uani 1 1 d . . . . .
C27 C 0.1698(5) 0.7108(5) 0.57458(19) 0.0546(11) Uani 1 1 d . . . . .
H27a H 0.158161 0.764891 0.609153 0.065 Uiso 1 1 calc R U . . .
H27b H 0.126737 0.623765 0.577512 0.065 Uiso 1 1 calc R U . . .
C28 C 0.1091(6) 0.7150(6) 0.5194(2) 0.0679(14) Uani 1 1 d . . . . .
H28 H 0.015250 0.685068 0.520633 0.082 Uiso 1 1 calc R U . . .
C29 C 0.1751(7) 0.8493(6) 0.5141(2) 0.0774(18) Uani 1 1 d . . . . .
H29a H 0.135598 0.851312 0.478386 0.093 Uiso 1 1 calc R U . . .
H29b H 0.164074 0.905807 0.547867 0.093 Uiso 1 1 calc R U . . .
C30 C 0.3162(8) 0.8932(6) 0.5121(3) 0.0824(19) Uani 1 1 d . . . . .
H30 H 0.359624 0.981017 0.508957 0.099 Uiso 1 1 calc R U . . .
C31 C 0.3321(7) 0.8071(6) 0.4592(2) 0.0815(18) Uani 1 1 d . . . . .
H31a H 0.292358 0.808561 0.423330 0.098 Uiso 1 1 calc R U . . .
H31b H 0.424785 0.837326 0.456840 0.098 Uiso 1 1 calc R U . . .
C32 C 0.2684(6) 0.6734(6) 0.4639(2) 0.0700(15) Uani 1 1 d . . . . .
H32 H 0.279074 0.617311 0.429203 0.084 Uiso 1 1 calc R U . . .
C33 C 0.3304(6) 0.6710(6) 0.5194(2) 0.0642(14) Uani 1 1 d . . . . .
H33a H 0.423127 0.700355 0.517855 0.077 Uiso 1 1 calc R U . . .
H33b H 0.289516 0.583985 0.522264 0.077 Uiso 1 1 calc R U . . .
C34 C 0.1267(6) 0.6287(6) 0.4665(2) 0.0728(15) Uani 1 1 d . . . . .
H34a H 0.083750 0.541584 0.469316 0.087 Uiso 1 1 calc R U . . .
H34b H 0.086279 0.628891 0.430457 0.087 Uiso 1 1 calc R U . . .
C35 C 0.3775(6) 0.8906(5) 0.5676(2) 0.0689(14) Uani 1 1 d . . . . .
H35a H 0.470694 0.921658 0.566603 0.083 Uiso 1 1 calc R U . . .
H35b H 0.367426 0.946662 0.601885 0.083 Uiso 1 1 calc R U . . .
C36 C 0.5145(3) 0.8432(3) 0.81208(13) 0.0244(6) Uani 1 1 d . . . . .
C37 C 0.7636(3) 0.9458(3) 0.81765(15) 0.0283(6) Uani 1 1 d . . . . .
C38 C 0.7958(4) 0.8782(4) 0.76326(16) 0.0387(8) Uani 1 1 d . . . . .
H38a H 0.756999 0.882918 0.728071 0.046 Uiso 1 1 calc R U . . .
H38b H 0.760888 0.788645 0.761263 0.046 Uiso 1 1 calc R U . . .
C39 C 0.9431(4) 0.9427(4) 0.76651(18) 0.0423(9) Uani 1 1 d . . . . .
H39 H 0.966053 0.899944 0.731068 0.051 Uiso 1 1 calc R U . . .
C40 C 0.9969(4) 1.0813(4) 0.76956(18) 0.0420(9) Uani 1 1 d . . . . .
H40a H 1.091465 1.121801 0.770674 0.050 Uiso 1 1 calc R U . . .
H40b H 0.959727 1.087859 0.734480 0.050 Uiso 1 1 calc R U . . .
C41 C 0.9643(3) 1.1484(4) 0.82340(17) 0.0366(8) Uani 1 1 d . . . . .
H41 H 0.999497 1.238736 0.825182 0.044 Uiso 1 1 calc R U . . .
C42 C 1.0223(3) 1.1382(4) 0.87759(17) 0.0382(8) Uani 1 1 d . . . . .
H42a H 1.000348 1.180793 0.912845 0.046 Uiso 1 1 calc R U . . .
H42b H 1.117227 1.179989 0.880134 0.046 Uiso 1 1 calc R U . . .
C43 C 0.9689(3) 0.9992(4) 0.87402(17) 0.0363(8) Uani 1 1 d . . . . .
H43 H 1.007777 0.992993 0.909212 0.044 Uiso 1 1 calc R U . . .
C44 C 0.8211(3) 0.9372(3) 0.87250(15) 0.0326(7) Uani 1 1 d . . . . .
H44a H 0.785252 0.848146 0.871783 0.039 Uiso 1 1 calc R U . . .
H44b H 0.799815 0.981165 0.907524 0.039 Uiso 1 1 calc R U . . .
C45 C 1.0016(3) 0.9327(4) 0.82037(18) 0.0399(8) Uani 1 1 d . . . . .
H45a H 0.967074 0.843298 0.818580 0.048 Uiso 1 1 calc R U . . .
H45b H 1.096196 0.971631 0.821924 0.048 Uiso 1 1 calc R U . . .
C46 C 0.8166(3) 1.0845(3) 0.82032(16) 0.0328(7) Uani 1 1 d . . . . .
H46a H 0.793435 1.127477 0.854987 0.039 Uiso 1 1 calc R U . . .
H46b H 0.778426 1.090599 0.785403 0.039 Uiso 1 1 calc R U . . .
C47 C 0.2887(4) 0.5856(3) 0.75316(15) 0.0337(7) Uani 1 1 d . . . . .
C48 C 0.2854(8) 0.4115(7) 0.6663(4) 0.0472(11) Uani 0.67 1 d D U P A 1
C48* C 0.3224(18) 0.4350(16) 0.6671(7) 0.0482(15) Uani 0.33 1 d D U P A 2
C49 C 0.2109(9) 0.4061(8) 0.6126(4) 0.0516(13) Uani 0.67 1 d D U P A 1
H49a H 0.119533 0.377065 0.617659 0.062 Uiso 0.67 1 calc R U P A 1
H49b H 0.247859 0.490603 0.606776 0.062 Uiso 0.67 1 calc R U P A 1
C49* C 0.2542(19) 0.4368(17) 0.6132(8) 0.0518(18) Uani 0.33 1 d D U P A 2
H49c H 0.285676 0.524382 0.612378 0.062 Uiso 0.33 1 calc R U P A 2
H49d H 0.160141 0.396826 0.613861 0.062 Uiso 0.33 1 calc R U P A 2
C50 C 0.2210(9) 0.3144(8) 0.5599(3) 0.0560(13) Uani 0.67 1 d . U P A 1
H50 H 0.174583 0.312071 0.524481 0.067 Uiso 0.67 1 calc R U P A 1
C50* C 0.285(2) 0.3622(16) 0.5585(7) 0.0572(18) Uani 0.33 1 d . U P A 2
H50* H 0.244077 0.362512 0.522212 0.069 Uiso 0.33 1 calc R U P A 2
C51 C 0.3601(10) 0.3563(8) 0.5514(3) 0.0607(13) Uani 0.67 1 d . U P A 1
H51a H 0.401237 0.441699 0.546502 0.073 Uiso 0.67 1 calc R U P A 1
H51b H 0.364538 0.298340 0.516167 0.073 Uiso 0.67 1 calc R U P A 1
C51* C 0.4292(19) 0.4172(17) 0.5587(6) 0.061(2) Uani 0.33 1 d . U P A 2
H51c H 0.445993 0.367321 0.524263 0.074 Uiso 0.33 1 calc R U P A 2
H51d H 0.466471 0.504348 0.556206 0.074 Uiso 0.33 1 calc R U P A 2
C52 C 0.4300(9) 0.3563(8) 0.6046(3) 0.0574(12) Uani 0.67 1 d . U P A 1
H52 H 0.521470 0.381232 0.599238 0.069 Uiso 0.67 1 calc R U P A 1
C52* C 0.493(2) 0.4174(17) 0.6131(6) 0.0606(18) Uani 0.33 1 d . U P A 2
H52* H 0.588117 0.456885 0.612487 0.073 Uiso 0.33 1 calc R U P A 2
C53 C 0.3642(10) 0.2260(7) 0.6143(3) 0.0526(12) Uani 0.67 1 d . U P A 1
H53a H 0.366380 0.163963 0.580280 0.063 Uiso 0.67 1 calc R U P A 1
H53b H 0.411111 0.227500 0.648865 0.063 Uiso 0.67 1 calc R U P A 1
C53* C 0.4440(19) 0.2878(16) 0.6171(6) 0.0573(19) Uani 0.33 1 d . U P A 2
H53c H 0.487119 0.290435 0.653114 0.069 Uiso 0.33 1 calc R U P A 2
H53d H 0.464074 0.238613 0.583645 0.069 Uiso 0.33 1 calc R U P A 2
C54 C 0.2267(9) 0.1874(7) 0.6232(3) 0.0548(12) Uani 0.67 1 d . U P A 1
H54 H 0.185434 0.102255 0.629491 0.066 Uiso 0.67 1 calc R U P A 1
C54* C 0.301(2) 0.2250(16) 0.6175(6) 0.0552(16) Uani 0.33 1 d . U P A 2
H54* H 0.268515 0.136527 0.618363 0.066 Uiso 0.33 1 calc R U P A 2
C55 C 0.2208(8) 0.2826(7) 0.6771(3) 0.0492(12) Uani 0.67 1 d D U P A 1
H55a H 0.130258 0.256977 0.682613 0.059 Uiso 0.67 1 calc R U P A 1
H55b H 0.266276 0.285451 0.712454 0.059 Uiso 0.67 1 calc R U P A 1
C55* C 0.2684(18) 0.2961(16) 0.6708(7) 0.0512(18) Uani 0.33 1 d D U P A 2
H55c H 0.309038 0.296358 0.706883 0.061 Uiso 0.33 1 calc R U P A 2
H55d H 0.174115 0.255635 0.670823 0.061 Uiso 0.33 1 calc R U P A 2
C56 C 0.1521(9) 0.1823(7) 0.5691(3) 0.0603(14) Uani 0.67 1 d . U P A 1
H56a H 0.062110 0.158623 0.575107 0.072 Uiso 0.67 1 calc R U P A 1
H56b H 0.151260 0.119177 0.534692 0.072 Uiso 0.67 1 calc R U P A 1
C56* C 0.2313(19) 0.2248(15) 0.5616(6) 0.0581(17) Uani 0.33 1 d . U P A 2
H56c H 0.245745 0.174307 0.526581 0.070 Uiso 0.33 1 calc R U P A 2
H56d H 0.137465 0.186318 0.562837 0.070 Uiso 0.33 1 calc R U P A 2
C57 C 0.4261(9) 0.4506(7) 0.6580(3) 0.0539(13) Uani 0.67 1 d D U P A 1
H57a H 0.469054 0.535639 0.652677 0.065 Uiso 0.67 1 calc R U P A 1
H57b H 0.472550 0.452876 0.692908 0.065 Uiso 0.67 1 calc R U P A 1
C57* C 0.4658(18) 0.4958(16) 0.6671(7) 0.0540(18) Uani 0.33 1 d D U P A 2
H57c H 0.508551 0.498263 0.703125 0.065 Uiso 0.33 1 calc R U P A 2
H57d H 0.499759 0.583103 0.665244 0.065 Uiso 0.33 1 calc R U P A 2
B1 B 0.2197(3) 0.8503(3) 0.92176(15) 0.0254(7) Uani 1 1 d . . . . .
H1 H 0.191845 0.876627 0.959564 0.030 Uiso 1 1 calc R U . . .

loop_
_atom_site_aniso_label
_atom_site_aniso_U_11
_atom_site_aniso_U_22
_atom_site_aniso_U_33
_atom_site_aniso_U_23
_atom_site_aniso_U_13
_atom_site_aniso_U_12
V1 0.0201(2) 0.0221(2) 0.0223(2) 0.00638(18) 0.00405(17) 0.01136(19)
N1 0.0295(13) 0.0244(12) 0.0264(13) 0.0063(10) 0.0028(10) 0.0150(11)
N2 0.0329(13) 0.0238(12) 0.0210(12) 0.0055(10) 0.0026(10) 0.0154(11)
N3 0.0238(12) 0.0263(12) 0.0243(12) 0.0095(10) 0.0055(9) 0.0153(10)
N4 0.0242(12) 0.0244(12) 0.0232(12) 0.0059(10) 0.0027(9) 0.0129(10)
N5 0.0223(12) 0.0264(12) 0.0232(12) 0.0052(10) 0.0040(9) 0.0119(10)
N6 0.0264(13) 0.0254(12) 0.0243(12) 0.0081(10) 0.0081(10) 0.0125(10)
N7 0.057(2) 0.0403(17) 0.0380(17) 0.0225(14) 0.0252(15) 0.0308(15)
N8 0.081(3) 0.102(4) 0.039(2) 0.029(2) 0.022(2) 0.060(3)
N9 0.0253(13) 0.0306(14) 0.0371(15) 0.0125(11) 0.0050(11) 0.0166(11)
N10 0.073(3) 0.042(2) 0.031(2) 0.0099(17) 0.011(2) 0.0406(19)
N10* 0.076(3) 0.045(3) 0.031(3) 0.009(3) 0.010(3) 0.041(3)
C1 0.0415(18) 0.0281(15) 0.0226(15) 0.0045(12) -0.0029(13) 0.0167(14)
C2 0.047(2) 0.0324(17) 0.0297(17) 0.0052(13) -0.0080(14) 0.0218(16)
C3 0.0317(16) 0.0240(14) 0.0315(16) 0.0085(12) 0.0005(13) 0.0141(13)
C4 0.056(2) 0.042(2) 0.0214(15) -0.0008(14) -0.0041(15) 0.0297(18)
C5 0.0367(17) 0.0226(14) 0.0366(17) 0.0035(13) -0.0029(14) 0.0165(13)
C6 0.061(3) 0.0321(18) 0.047(2) 0.0063(16) -0.0135(19) 0.0266(18)
C7 0.0355(18) 0.0297(17) 0.058(2) 0.0118(16) 0.0073(16) 0.0204(15)
C8 0.0382(18) 0.0256(15) 0.0354(17) 0.0064(13) 0.0024(14) 0.0144(14)
C9 0.0283(15) 0.0266(15) 0.0275(15) 0.0021(12) -0.0016(12) 0.0150(13)
C10 0.0268(15) 0.0219(14) 0.0344(16) 0.0063(12) 0.0013(12) 0.0136(12)
C11 0.0219(13) 0.0231(14) 0.0346(16) 0.0079(12) 0.0018(12) 0.0128(12)
C12 0.0440(19) 0.0327(17) 0.0306(17) 0.0029(13) 0.0057(14) 0.0242(15)
C13 0.0311(16) 0.0278(15) 0.0448(19) 0.0170(14) 0.0077(14) 0.0178(13)
C14 0.051(2) 0.0375(19) 0.060(2) 0.0282(18) 0.0274(19) 0.0302(18)
C15 0.0414(19) 0.054(2) 0.0327(17) 0.0179(16) 0.0104(15) 0.0334(18)
C16 0.0324(17) 0.0397(19) 0.053(2) 0.0230(17) 0.0183(16) 0.0233(15)
C17 0.0301(16) 0.0298(16) 0.0360(17) 0.0097(13) 0.0131(13) 0.0134(13)
C18 0.0235(15) 0.0368(18) 0.0421(19) 0.0091(15) 0.0122(14) 0.0092(14)
C19 0.0217(14) 0.0321(16) 0.0304(16) 0.0079(13) 0.0039(12) 0.0087(12)
C20 0.043(2) 0.040(2) 0.044(2) 0.0087(16) 0.0234(17) 0.0167(17)
C21 0.0248(16) 0.048(2) 0.0326(18) -0.0018(16) 0.0002(14) 0.0057(15)
C22 0.029(2) 0.122(5) 0.043(3) -0.002(3) -0.0042(18) 0.008(3)
C23 0.102(5) 0.082(4) 0.066(4) -0.024(3) -0.012(3) 0.051(4)
C24 0.069(4) 0.100(5) 0.030(2) 0.011(3) -0.006(2) -0.010(3)
C25 0.056(2) 0.045(2) 0.044(2) 0.0131(18) 0.0045(19) 0.028(2)
C26 0.076(3) 0.069(3) 0.039(2) 0.024(2) 0.019(2) 0.044(3)
C27 0.071(3) 0.061(3) 0.038(2) 0.014(2) 0.013(2) 0.037(2)
C28 0.077(4) 0.082(4) 0.048(3) 0.015(3) 0.009(2) 0.043(3)
C29 0.124(6) 0.080(4) 0.048(3) 0.018(3) 0.001(3) 0.065(4)
C30 0.120(6) 0.068(4) 0.060(3) 0.032(3) 0.011(3) 0.041(4)
C31 0.117(5) 0.098(5) 0.046(3) 0.039(3) 0.027(3) 0.057(4)
C32 0.103(4) 0.083(4) 0.034(2) 0.014(2) 0.020(3) 0.055(4)
C33 0.095(4) 0.080(3) 0.042(2) 0.025(2) 0.027(2) 0.058(3)
C34 0.099(4) 0.077(4) 0.043(3) 0.006(2) 0.002(3) 0.048(3)
C35 0.094(4) 0.063(3) 0.048(3) 0.022(2) 0.012(3) 0.033(3)
C36 0.0258(14) 0.0236(14) 0.0272(14) 0.0080(11) 0.0037(11) 0.0143(12)
C37 0.0169(13) 0.0356(16) 0.0348(16) 0.0147(13) 0.0038(12) 0.0125(12)
C38 0.0346(18) 0.047(2) 0.0361(18) 0.0061(16) 0.0053(14) 0.0235(16)
C39 0.0374(19) 0.058(2) 0.042(2) 0.0140(18) 0.0146(16) 0.0309(18)
C40 0.0314(18) 0.059(2) 0.048(2) 0.0304(19) 0.0182(16) 0.0243(17)
C41 0.0248(16) 0.0422(19) 0.047(2) 0.0214(16) 0.0093(14) 0.0157(14)
C42 0.0267(16) 0.0381(19) 0.046(2) 0.0123(16) 0.0004(14) 0.0122(14)
C43 0.0257(16) 0.044(2) 0.0414(19) 0.0201(16) 0.0021(14) 0.0148(15)
C44 0.0263(15) 0.0379(18) 0.0345(17) 0.0144(14) 0.0040(13) 0.0145(14)
C45 0.0256(16) 0.042(2) 0.058(2) 0.0194(18) 0.0070(15) 0.0189(15)
C46 0.0235(15) 0.0362(17) 0.0444(19) 0.0179(15) 0.0074(13) 0.0160(14)
C47 0.0427(19) 0.0306(16) 0.0310(17) 0.0106(13) 0.0072(14) 0.0195(15)
C48 0.081(3) 0.047(2) 0.0300(16) 0.0067(16) 0.0098(19) 0.0463(18)
C48* 0.082(3) 0.047(2) 0.0317(18) 0.0065(18) 0.009(2) 0.047(2)
C49 0.087(3) 0.051(2) 0.0307(18) 0.0075(19) 0.006(2) 0.047(2)
C49* 0.086(3) 0.051(3) 0.031(2) 0.006(2) 0.008(3) 0.047(2)
C50 0.091(3) 0.055(2) 0.0334(18) 0.0051(19) 0.003(2) 0.049(2)
C50* 0.090(3) 0.055(3) 0.035(2) 0.005(2) 0.007(3) 0.046(2)
C51 0.092(3) 0.059(2) 0.0367(19) 0.003(2) 0.009(2) 0.046(2)
C51* 0.091(3) 0.057(3) 0.038(3) 0.001(3) 0.012(3) 0.044(3)
C52 0.087(3) 0.055(2) 0.0386(18) 0.0027(18) 0.012(2) 0.046(2)
C52* 0.089(3) 0.056(3) 0.040(2) 0.001(2) 0.011(2) 0.044(2)
C53 0.086(3) 0.051(2) 0.039(2) 0.0038(19) 0.008(2) 0.052(2)
C53* 0.088(3) 0.054(3) 0.040(3) 0.002(3) 0.010(3) 0.048(3)
C54 0.088(3) 0.050(2) 0.0384(19) 0.0043(17) 0.006(2) 0.047(2)
C54* 0.087(3) 0.052(2) 0.038(2) 0.0026(19) 0.009(2) 0.048(2)
C55 0.083(3) 0.048(2) 0.033(2) 0.0064(17) 0.009(2) 0.047(2)
C55* 0.085(3) 0.050(2) 0.033(2) 0.006(2) 0.008(3) 0.047(3)
C56 0.093(3) 0.053(2) 0.040(2) -0.004(2) 0.004(2) 0.047(2)
C56* 0.091(3) 0.054(2) 0.036(2) 0.002(2) 0.007(2) 0.047(2)
C57 0.084(3) 0.051(2) 0.035(2) 0.003(2) 0.013(2) 0.043(2)
C57* 0.085(3) 0.052(3) 0.036(2) 0.002(2) 0.013(2) 0.046(2)
B1 0.0305(17) 0.0249(16) 0.0221(15) 0.0057(13) 0.0047(13) 0.0153(14)

loop_
_atom_type_symbol
_atom_type_description
_atom_type_scat_dispersion_real
_atom_type_scat_dispersion_imag
_atom_type_scat_source
C C 0.0033 0.0016 'International Tables Vol C Tables 4.2.6.8 and 6.1.1.4'
H H 0.0000 0.0000 'International Tables Vol C Tables 4.2.6.8 and 6.1.1.4'
B B 0.0013 0.0007 'International Tables Vol C Tables 4.2.6.8 and 6.1.1.4'
N N 0.0061 0.0033 'International Tables Vol C Tables 4.2.6.8 and 6.1.1.4'
V V 0.3005 0.5294 'International Tables Vol C Tables 4.2.6.8 and 6.1.1.4'

loop_
_geom_angle_atom_site_label_1
_geom_angle_atom_site_label_2
_geom_angle_atom_site_label_3
_geom_angle
_geom_angle_site_symmetry_1
_geom_angle_site_symmetry_3
_geom_angle_publ_flag
N1 V1 N3 96.91(9) . . ?
N1 V1 N5 82.96(10) . . ?
N5 V1 N3 84.09(9) . . ?
N7 V1 N1 167.52(11) . . ?
N7 V1 N3 93.10(11) . . ?
N7 V1 N5 105.55(12) . . ?
N7 V1 C36 87.26(13) . . ?
N7 V1 C47 76.67(12) . . ?
C36 V1 N1 85.43(11) . . ?
C36 V1 N3 89.32(10) . . ?
C36 V1 N5 165.85(11) . . ?
C47 V1 N1 93.13(11) . . ?
C47 V1 N3 169.74(11) . . ?
C47 V1 N5 99.33(12) . . ?
C47 V1 C36 89.32(13) . . ?
N2 N1 V1 107.83(17) . . ?
C3 N1 V1 140.7(2) . . ?
C3 N1 N2 106.0(2) . . ?
N1 N2 B1 120.6(2) . . ?
C1 N2 N1 110.5(3) . . ?
C1 N2 B1 127.8(3) . . ?
N4 N3 V1 110.86(17) . . ?
C11 N3 V1 143.2(2) . . ?
C11 N3 N4 105.9(2) . . ?
N3 N4 B1 121.8(2) . . ?
C9 N4 N3 110.6(3) . . ?
C9 N4 B1 127.4(3) . . ?
N6 N5 V1 109.74(18) . . ?
C19 N5 V1 144.5(2) . . ?
C19 N5 N6 105.4(2) . . ?
N5 N6 B1 123.5(2) . . ?
C17 N6 N5 110.3(3) . . ?
C17 N6 B1 126.0(3) . . ?
C25 N7 V1 153.6(3) . . ?
C25 N8 C26 122.1(4) . . ?
C36 N9 C37 178.4(3) . . ?
C47 N10 C48 177.1(11) . . ?
C47 N10* C48* 161(2) . . ?
N2 C1 C2 107.4(3) . . ?
N2 C1 C4 123.3(3) . . ?
C2 C1 C4 129.3(3) . . ?
C1 C2 C3 106.8(3) . . ?
N1 C3 C2 109.1(3) . . ?
N1 C3 C5 125.1(3) . . ?
C2 C3 C5 125.4(3) . . ?
C3 C5 C6 109.3(3) . . ?
C3 C5 C8 108.8(3) . . ?
C7 C5 C3 112.6(3) . . ?
C7 C5 C6 106.5(3) . . ?
C7 C5 C8 112.1(3) . . ?
C8 C5 C6 107.4(3) . . ?
N4 C9 C10 107.4(3) . . ?
N4 C9 C12 123.8(3) . . ?
C10 C9 C12 128.8(3) . . ?
C9 C10 C11 106.8(3) . . ?
N3 C11 C10 109.3(3) . . ?
N3 C11 C13 126.7(3) . . ?
C10 C11 C13 123.8(3) . . ?
C11 C13 C14 109.9(3) . . ?
C11 C13 C15 109.7(3) . . ?
C11 C13 C16 112.0(3) . . ?
C14 C13 C15 108.4(3) . . ?
C14 C13 C16 106.6(3) . . ?
C16 C13 C15 110.3(3) . . ?
N6 C17 C18 107.7(3) . . ?
N6 C17 C20 123.7(3) . . ?
C18 C17 C20 128.5(3) . . ?
C17 C18 C19 106.3(3) . . ?
N5 C19 C18 110.4(3) . . ?
N5 C19 C21 124.7(3) . . ?
C18 C19 C21 124.9(3) . . ?
C19 C21 C23 107.8(4) . . ?
C22 C21 C19 110.2(3) . . ?
C22 C21 C23 105.7(5) . . ?
C24 C21 C19 111.9(4) . . ?
C24 C21 C22 110.9(5) . . ?
C24 C21 C23 110.1(5) . . ?
N7 C25 N8 176.3(5) . . ?
N8 C26 C27 112.6(4) . . ?
N8 C26 C33 107.4(4) . . ?
N8 C26 C35 110.0(5) . . ?
C27 C26 C33 109.3(4) . . ?
C27 C26 C35 108.7(4) . . ?
C35 C26 C33 108.9(4) . . ?
C26 C27 C28 109.9(4) . . ?
C27 C28 C34 108.6(5) . . ?
C29 C28 C27 110.3(5) . . ?
C29 C28 C34 109.1(5) . . ?
C30 C29 C28 109.1(5) . . ?
C29 C30 C31 109.4(6) . . ?
C29 C30 C35 109.8(5) . . ?
C31 C30 C35 109.7(5) . . ?
C32 C31 C30 109.9(4) . . ?
C31 C32 C33 109.7(5) . . ?
C34 C32 C31 108.7(5) . . ?
C34 C32 C33 109.5(4) . . ?
C32 C33 C26 109.8(4) . . ?
C32 C34 C28 110.2(5) . . ?
C26 C35 C30 110.1(5) . . ?
N9 C36 V1 178.9(3) . . ?
N9 C37 C38 108.8(3) . . ?
N9 C37 C44 109.4(3) . . ?
N9 C37 C46 108.5(2) . . ?
C38 C37 C44 110.6(3) . . ?
C38 C37 C46 110.0(3) . . ?
C44 C37 C46 109.5(3) . . ?
C37 C38 C39 108.1(3) . . ?
C40 C39 C38 110.0(3) . . ?
C45 C39 C38 109.6(3) . . ?
C45 C39 C40 109.6(3) . . ?
C41 C40 C39 110.1(3) . . ?
C40 C41 C42 109.4(3) . . ?
C40 C41 C46 108.6(3) . . ?
C42 C41 C46 109.3(3) . . ?
C41 C42 C43 109.4(3) . . ?
C42 C43 C44 108.9(3) . . ?
C45 C43 C42 110.5(3) . . ?
C45 C43 C44 110.1(3) . . ?
C37 C44 C43 108.1(3) . . ?
C43 C45 C39 109.3(3) . . ?
C37 C46 C41 109.4(3) . . ?
N10 C47 V1 163.9(6) . . ?
N10* C47 V1 167.6(12) . . ?
N10 C48 C49 108.4(7) . . ?
N10 C48 C55 111.1(7) . . ?
N10 C48 C57 107.5(7) . . ?
C49 C48 C57 110.8(7) . . ?
C55 C48 C49 109.3(6) . . ?
C55 C48 C57 109.7(7) . . ?
N10* C48* C49* 108.0(14) . . ?
N10* C48* C55* 106.7(14) . . ?
N10* C48* C57* 109.9(13) . . ?
C49* C48* C55* 111.0(13) . . ?
C57* C48* C49* 111.1(14) . . ?
C57* C48* C55* 110.0(14) . . ?
C50 C49 C48 108.0(7) . . ?
C48* C49* C50* 107.3(14) . . ?
C49 C50 C56 107.7(6) . . ?
C51 C50 C49 111.1(7) . . ?
C51 C50 C56 112.4(7) . . ?
C51* C50* C49* 111.0(13) . . ?
C51* C50* C56* 107.2(15) . . ?
C56* C50* C49* 107.9(14) . . ?
C50 C51 C52 108.6(7) . . ?
C52* C51* C50* 111.2(14) . . ?
C51 C52 C53 110.6(7) . . ?
C51 C52 C57 108.7(6) . . ?
C53 C52 C57 108.6(6) . . ?
C51* C52* C57* 109.0(13) . . ?
C53* C52* C51* 111.1(15) . . ?
C53* C52* C57* 109.3(14) . . ?
C54 C53 C52 110.4(6) . . ?
C52* C53* C54* 110.5(14) . . ?
C53 C54 C55 110.5(7) . . ?
C53 C54 C56 109.9(7) . . ?
C56 C54 C55 109.0(6) . . ?
C53* C54* C55* 110.2(14) . . ?
C53* C54* C56* 110.1(15) . . ?
C55* C54* C56* 108.2(14) . . ?
C48 C55 C54 107.8(6) . . ?
C54* C55* C48* 106.9(13) . . ?
C54 C56 C50 107.6(7) . . ?
C50* C56* C54* 109.8(13) . . ?
C52 C57 C48 109.5(7) . . ?
C48* C57* C52* 108.3(14) . . ?
N4 B1 N2 111.5(3) . . ?
N4 B1 N6 110.2(3) . . ?
N6 B1 N2 110.7(2) . . ?

loop_
_geom_bond_atom_site_label_1
_geom_bond_atom_site_label_2
_geom_bond_distance
_geom_bond_site_symmetry_2
_geom_bond_publ_flag
V1 N1 2.253(3) . ?
V1 N3 2.295(3) . ?
V1 N5 2.256(3) . ?
V1 N7 2.125(3) . ?
V1 C36 2.168(3) . ?
V1 C47 2.146(3) . ?
N1 N2 1.380(4) . ?
N1 C3 1.352(4) . ?
N2 C1 1.352(4) . ?
N2 B1 1.539(4) . ?
N3 N4 1.386(3) . ?
N3 C11 1.351(4) . ?
N4 C9 1.351(4) . ?
N4 B1 1.529(4) . ?
N5 N6 1.386(3) . ?
N5 C19 1.347(4) . ?
N6 C17 1.358(4) . ?
N6 B1 1.537(4) . ?
N7 C25 1.145(5) . ?
N8 C25 1.278(6) . ?
N8 C26 1.478(6) . ?
N9 C36 1.152(4) . ?
N9 C37 1.453(4) . ?
N10 C47 1.158(7) . ?
N10 C48 1.449(6) . ?
N10* C47 1.190(14) . ?
N10* C48* 1.453(9) . ?
C1 C2 1.369(5) . ?
C1 C4 1.487(5) . ?
C2 C3 1.406(5) . ?
C3 C5 1.527(4) . ?
C5 C6 1.540(5) . ?
C5 C7 1.521(5) . ?
C5 C8 1.535(5) . ?
C9 C10 1.373(5) . ?
C9 C12 1.502(5) . ?
C10 C11 1.406(4) . ?
C11 C13 1.505(5) . ?
C13 C14 1.532(5) . ?
C13 C15 1.539(5) . ?
C13 C16 1.535(4) . ?
C17 C18 1.368(5) . ?
C17 C20 1.489(5) . ?
C18 C19 1.399(5) . ?
C19 C21 1.527(5) . ?
C21 C22 1.512(6) . ?
C21 C23 1.542(8) . ?
C21 C24 1.480(7) . ?
C26 C27 1.530(7) . ?
C26 C33 1.538(6) . ?
C26 C35 1.532(7) . ?
C27 C28 1.534(7) . ?
C28 C29 1.533(8) . ?
C28 C34 1.538(7) . ?
C29 C30 1.506(10) . ?
C30 C31 1.529(9) . ?
C30 C35 1.534(8) . ?
C31 C32 1.522(9) . ?
C32 C33 1.535(7) . ?
C32 C34 1.514(9) . ?
C37 C38 1.528(5) . ?
C37 C44 1.535(4) . ?
C37 C46 1.536(5) . ?
C38 C39 1.539(5) . ?
C39 C40 1.533(6) . ?
C39 C45 1.528(6) . ?
C40 C41 1.518(6) . ?
C41 C42 1.533(5) . ?
C41 C46 1.542(4) . ?
C42 C43 1.535(5) . ?
C43 C44 1.549(5) . ?
C43 C45 1.511(6) . ?
C48 C49 1.533(12) . ?
C48 C55 1.527(11) . ?
C48 C57 1.538(11) . ?
C48* C49* 1.54(2) . ?
C48* C55* 1.58(2) . ?
C48* C57* 1.51(2) . ?
C49 C50 1.533(10) . ?
C49* C50* 1.57(2) . ?
C50 C51 1.516(13) . ?
C50 C56 1.547(12) . ?
C50* C51* 1.52(3) . ?
C50* C56* 1.56(2) . ?
C51 C52 1.523(11) . ?
C51* C52* 1.51(2) . ?
C52 C53 1.531(11) . ?
C52 C57 1.532(9) . ?
C52* C53* 1.48(2) . ?
C52* C57* 1.559(19) . ?
C53 C54 1.506(12) . ?
C53* C54* 1.51(3) . ?
C54 C55 1.555(9) . ?
C54 C56 1.542(10) . ?
C54* C55* 1.53(2) . ?
C54* C56* 1.57(2) . ?
